data_4317051
loop_
_publ_author_name
'William T. Eckenhoff'
'Tomislav Pintauer'

_publ_section_title
;
 Structural Comparison of Copper(I) and Copper(II) Complexes with
 Tris(2-pyridylmethyl)amine Ligand
;
_journal_name_full 'Inorganic Chemistry'
_journal_page_first 10617
_journal_page_last 10626
_journal_paper_doi 10.1021/ic1016142
_journal_volume 49
_journal_year 2010
_chemical_formula_moiety 'C20 H21 Cu N5, C24 H20 B'
_chemical_formula_sum 'C44 H41 B Cu N5'
_chemical_formula_weight 714.17
_chemical_name_systematic
; 
 ? 
;
_space_group_IT_number 14
_symmetry_cell_setting monoclinic
_symmetry_space_group_name_Hall '-P 2yn'
_symmetry_space_group_name_H-M 'P 1 21/n 1'
_atom_sites_solution_hydrogens geom
_atom_sites_solution_primary direct
_atom_sites_solution_secondary difmap
_audit_creation_method SHELXL-97
_cell_angle_alpha 90.00
_cell_angle_beta 91.45
_cell_angle_gamma 90.00
_cell_formula_units_Z 4
_cell_length_a 13.1779(4)
_cell_length_b 12.6607(4)
_cell_length_c 22.1937(7)
_cell_measurement_reflns_used 9953
_cell_measurement_temperature 150(2)
_cell_measurement_theta_max 31.5755
_cell_measurement_theta_min 2.231
_cell_volume 3701.6(2)
_computing_cell_refinement 'SAINT (BRuker, 1998)'
_computing_data_collection 'SMART (Bruker, 1998)'
_computing_data_reduction SAINT
_computing_molecular_graphics 'SHELXTL (Sheldrick, 2000)'
_computing_publication_material 'ORTEP-3 for Windows (Faruggia, 1997)'
_computing_structure_refinement 'SHELXL-97 (Sheldrick, 1997)'
_computing_structure_solution 'SHELXS-97 (Sheldrick, 1997)'
_diffrn_ambient_temperature 150(2)
_diffrn_measured_fraction_theta_full 0.940
_diffrn_measured_fraction_theta_max 0.940
_diffrn_measurement_device_type 'Bruker Smart ApexII'
_diffrn_measurement_method '\f and \w scans'
_diffrn_radiation_monochromator graphite
_diffrn_radiation_source 'fine-focus sealed tube'
_diffrn_radiation_type MoK\a
_diffrn_radiation_wavelength 0.71073
_diffrn_reflns_av_R_equivalents 0.0213
_diffrn_reflns_av_sigmaI/netI 0.0222
_diffrn_reflns_limit_h_max 19
_diffrn_reflns_limit_h_min -19
_diffrn_reflns_limit_k_max 19
_diffrn_reflns_limit_k_min -18
_diffrn_reflns_limit_l_max 33
_diffrn_reflns_limit_l_min -32
_diffrn_reflns_number 46448
_diffrn_reflns_theta_full 32.63
_diffrn_reflns_theta_max 32.63
_diffrn_reflns_theta_min 1.78
_diffrn_standards_interval_count 0
_diffrn_standards_interval_time 0
_diffrn_standards_number 12714
_exptl_absorpt_coefficient_mu 0.628
_exptl_absorpt_correction_T_max 0.860
_exptl_absorpt_correction_T_min 0.816
_exptl_absorpt_correction_type multi-scan
_exptl_absorpt_process_details 'SADABS (Sheldrick, 2002)'
_exptl_crystal_colour rhomboids
_exptl_crystal_density_diffrn 1.281
_exptl_crystal_density_method 'not measured'
_exptl_crystal_description orange
_exptl_crystal_F_000 1496
_exptl_crystal_size_max 0.36
_exptl_crystal_size_mid 0.27
_exptl_crystal_size_min 0.24
_refine_diff_density_max 0.394
_refine_diff_density_min -0.340
_refine_diff_density_rms 0.049
_refine_ls_extinction_method none
_refine_ls_goodness_of_fit_ref 1.026
_refine_ls_hydrogen_treatment constr
_refine_ls_matrix_type full
_refine_ls_number_parameters 461
_refine_ls_number_reflns 12714
_refine_ls_number_restraints 0
_refine_ls_restrained_S_all 1.026
_refine_ls_R_factor_all 0.0480
_refine_ls_R_factor_gt 0.0343
_refine_ls_shift/su_max 0.001
_refine_ls_shift/su_mean 0.000
_refine_ls_structure_factor_coef Fsqd
_refine_ls_weighting_details 'calc w=1/[\s^2^(Fo^2^)+(0.0492P)^2^+0.9118P] where P=(Fo^2^+2Fc^2^)/3'
_refine_ls_weighting_scheme calc
_refine_ls_wR_factor_gt 0.0897
_refine_ls_wR_factor_ref 0.0969
_reflns_number_gt 10097
_reflns_number_total 12714
_reflns_threshold_expression >2sigma(I)
_cod_data_source_file ic1016142_si_002_01.cif
_cod_data_source_block '[Cu(TPMA)CH3CN][BPh4]'
_cod_original_sg_symbol_H-M 'P 21/n'
_cod_database_code 4317051

loop_
_symmetry_equiv_pos_as_xyz
'x, y, z'
'-x+1/2, y+1/2, -z+1/2'
'-x, -y, -z'
'x-1/2, -y-1/2, z-1/2'

loop_
_atom_site_label
_atom_site_type_symbol
_atom_site_fract_x
_atom_site_fract_y
_atom_site_fract_z
_atom_site_U_iso_or_equiv
_atom_site_adp_type
_atom_site_occupancy
_atom_site_symmetry_multiplicity
_atom_site_calc_flag
_atom_site_refinement_flags
_atom_site_disorder_assembly
_atom_site_disorder_group
Cu1 Cu 0.887850(11) 0.202640(12) 0.043653(7) 0.02617(5) Uani 1 1 d . . .
N1 N 0.74480(7) 0.29436(7) -0.00154(4) 0.02280(18) Uani 1 1 d . . .
N4 N 0.85974(7) 0.32329(8) 0.10340(4) 0.02431(19) Uani 1 1 d . . .
C2 C 0.88191(9) 0.32452(9) -0.07199(5) 0.0245(2) Uani 1 1 d . . .
C15 C 0.74710(10) 0.45915(9) 0.13620(5) 0.0276(2) Uani 1 1 d . . .
H15 H 0.6858 0.4949 0.1312 0.033 Uiso 1 1 calc R . .
C14 C 0.77117(8) 0.37606(9) 0.09810(5) 0.0220(2) Uani 1 1 d . . .
N2 N 0.93463(8) 0.24903(8) -0.04230(5) 0.0272(2) Uani 1 1 d . . .
C13 C 0.69548(8) 0.33807(10) 0.05074(5) 0.0244(2) Uani 1 1 d . . .
H13A H 0.6524 0.2845 0.0681 0.029 Uiso 1 1 calc R . .
H13B H 0.6526 0.3966 0.0381 0.029 Uiso 1 1 calc R . .
C7 C 0.68591(10) 0.21511(10) -0.03389(6) 0.0300(2) Uani 1 1 d . . .
H7A H 0.7094 0.2105 -0.0749 0.036 Uiso 1 1 calc R . .
H7B H 0.6153 0.2367 -0.0357 0.036 Uiso 1 1 calc R . .
C1 C 0.79311(9) 0.37236(9) -0.03966(5) 0.0270(2) Uani 1 1 d . . .
H1A H 0.8167 0.4312 -0.0151 0.032 Uiso 1 1 calc R . .
H1B H 0.7439 0.3991 -0.0691 0.032 Uiso 1 1 calc R . .
C6 C 1.01366(10) 0.20488(11) -0.07001(6) 0.0338(3) Uani 1 1 d . . .
H6 H 1.0509 0.1531 -0.0496 0.041 Uiso 1 1 calc R . .
N3 N 0.77075(8) 0.08950(8) 0.03453(5) 0.0288(2) Uani 1 1 d . . .
N5 N 1.00433(9) 0.11875(10) 0.07672(6) 0.0381(3) Uani 1 1 d . . .
C8 C 0.69376(9) 0.10728(10) -0.00468(6) 0.0286(2) Uani 1 1 d . . .
C5 C 1.04226(11) 0.23281(12) -0.12740(6) 0.0373(3) Uani 1 1 d . . .
H5 H 1.0964 0.1992 -0.1455 0.045 Uiso 1 1 calc R . .
C3 C 0.90789(10) 0.35849(11) -0.12906(6) 0.0313(2) Uani 1 1 d . . .
H3 H 0.8712 0.4122 -0.1481 0.038 Uiso 1 1 calc R . .
C16 C 0.81543(11) 0.48798(11) 0.18157(6) 0.0347(3) Uani 1 1 d . . .
H16 H 0.8007 0.5431 0.2076 0.042 Uiso 1 1 calc R . .
C12 C 0.77893(11) -0.00676(10) 0.05961(7) 0.0375(3) Uani 1 1 d . . .
H12 H 0.8308 -0.0184 0.0880 0.045 Uiso 1 1 calc R . .
C18 C 0.92543(10) 0.35284(10) 0.14776(6) 0.0306(2) Uani 1 1 d . . .
H18 H 0.9869 0.3170 0.1517 0.037 Uiso 1 1 calc R . .
C17 C 0.90612(11) 0.43349(11) 0.18758(6) 0.0360(3) Uani 1 1 d . . .
H17 H 0.9532 0.4509 0.2179 0.043 Uiso 1 1 calc R . .
C43 C 1.07682(11) 0.08669(14) 0.09773(6) 0.0400(3) Uani 1 1 d . . .
C4 C 0.98882(11) 0.31170(12) -0.15737(6) 0.0363(3) Uani 1 1 d . . .
H4 H 1.0069 0.3329 -0.1958 0.044 Uiso 1 1 calc R . .
C9 C 0.62520(12) 0.02770(13) -0.02071(7) 0.0426(3) Uani 1 1 d . . .
H9 H 0.5719 0.0415 -0.0478 0.051 Uiso 1 1 calc R . .
C10 C 0.63688(14) -0.07183(13) 0.00393(9) 0.0525(4) Uani 1 1 d . . .
H10 H 0.5930 -0.1263 -0.0073 0.063 Uiso 1 1 calc R . .
C11 C 0.71420(13) -0.08924(11) 0.04531(8) 0.0471(4) Uani 1 1 d . . .
H11 H 0.7228 -0.1551 0.0633 0.057 Uiso 1 1 calc R . .
C44 C 1.17016(14) 0.0475(2) 0.12571(10) 0.0830(8) Uani 1 1 d . . .
H44A H 1.1643 -0.0272 0.1325 0.125 Uiso 1 1 calc R . .
H44B H 1.1821 0.0827 0.1635 0.125 Uiso 1 1 calc R . .
H44C H 1.2258 0.0609 0.0997 0.125 Uiso 1 1 calc R . .
C19 C 0.45953(8) 0.49721(9) 0.18203(5) 0.02120(19) Uani 1 1 d . . .
C36 C 0.58137(9) 0.29491(9) 0.20050(5) 0.0254(2) Uani 1 1 d . . .
H36 H 0.6002 0.3584 0.2186 0.030 Uiso 1 1 calc R . .
C31 C 0.48360(8) 0.28655(9) 0.17410(5) 0.02095(19) Uani 1 1 d . . .
C25 C 0.34064(8) 0.37680(8) 0.10482(5) 0.02061(19) Uani 1 1 d . . .
B1 B 0.40006(9) 0.38411(10) 0.17104(5) 0.0200(2) Uani 1 1 d . . .
C42 C 0.25237(8) 0.46257(9) 0.23401(5) 0.0224(2) Uani 1 1 d . . .
H42 H 0.2696 0.5270 0.2169 0.027 Uiso 1 1 calc R . .
C37 C 0.31273(8) 0.37402(8) 0.22207(5) 0.01965(19) Uani 1 1 d . . .
C20 C 0.50000(9) 0.52055(10) 0.23999(5) 0.0270(2) Uani 1 1 d . . .
H20 H 0.4889 0.4729 0.2710 0.032 Uiso 1 1 calc R . .
C24 C 0.47611(8) 0.57497(9) 0.13839(5) 0.0227(2) Uani 1 1 d . . .
H24 H 0.4495 0.5649 0.0996 0.027 Uiso 1 1 calc R . .
C26 C 0.23608(9) 0.35797(9) 0.09753(5) 0.0249(2) Uani 1 1 d . . .
H26 H 0.1974 0.3514 0.1318 0.030 Uiso 1 1 calc R . .
C30 C 0.39368(9) 0.38482(9) 0.05087(5) 0.0254(2) Uani 1 1 d . . .
H30 H 0.4635 0.3951 0.0531 0.031 Uiso 1 1 calc R . .
C38 C 0.28355(9) 0.28040(9) 0.25010(5) 0.0265(2) Uani 1 1 d . . .
H38 H 0.3217 0.2196 0.2441 0.032 Uiso 1 1 calc R . .
C41 C 0.16787(8) 0.45834(9) 0.27032(5) 0.0243(2) Uani 1 1 d . . .
H41 H 0.1295 0.5188 0.2766 0.029 Uiso 1 1 calc R . .
C28 C 0.24283(11) 0.35981(9) -0.01085(5) 0.0315(3) Uani 1 1 d . . .
H28 H 0.2110 0.3552 -0.0486 0.038 Uiso 1 1 calc R . .
C40 C 0.14103(9) 0.36386(10) 0.29703(6) 0.0276(2) Uani 1 1 d . . .
H40 H 0.0848 0.3602 0.3214 0.033 Uiso 1 1 calc R . .
C32 C 0.46117(9) 0.18757(10) 0.14855(6) 0.0282(2) Uani 1 1 d . . .
H32 H 0.3974 0.1772 0.1306 0.034 Uiso 1 1 calc R . .
C23 C 0.53127(9) 0.66733(9) 0.15108(6) 0.0272(2) Uani 1 1 d . . .
H23 H 0.5405 0.7170 0.1208 0.033 Uiso 1 1 calc R . .
C34 C 0.62615(10) 0.11628(11) 0.17495(6) 0.0315(3) Uani 1 1 d . . .
H34 H 0.6726 0.0610 0.1750 0.038 Uiso 1 1 calc R . .
C39 C 0.19921(10) 0.27479(10) 0.28681(6) 0.0322(3) Uani 1 1 d . . .
H39 H 0.1820 0.2109 0.3045 0.039 Uiso 1 1 calc R . .
C35 C 0.65135(9) 0.21238(10) 0.20078(6) 0.0306(2) Uani 1 1 d . . .
H35 H 0.7154 0.2220 0.2185 0.037 Uiso 1 1 calc R . .
C29 C 0.34624(11) 0.37799(9) -0.00564(5) 0.0302(2) Uani 1 1 d . . .
H29 H 0.3842 0.3857 -0.0401 0.036 Uiso 1 1 calc R . .
C27 C 0.18753(10) 0.34861(10) 0.04095(6) 0.0307(2) Uani 1 1 d . . .
H27 H 0.1182 0.3349 0.0382 0.037 Uiso 1 1 calc R . .
C21 C 0.55576(10) 0.61149(11) 0.25300(6) 0.0319(3) Uani 1 1 d . . .
H21 H 0.5820 0.6227 0.2918 0.038 Uiso 1 1 calc R . .
C22 C 0.57216(9) 0.68542(10) 0.20815(6) 0.0312(3) Uani 1 1 d . . .
H22 H 0.6100 0.7460 0.2163 0.037 Uiso 1 1 calc R . .
C33 C 0.53006(10) 0.10418(10) 0.14893(6) 0.0326(3) Uani 1 1 d . . .
H33 H 0.5115 0.0399 0.1316 0.039 Uiso 1 1 calc R . .

loop_
_atom_site_aniso_label
_atom_site_aniso_U_11
_atom_site_aniso_U_22
_atom_site_aniso_U_33
_atom_site_aniso_U_23
_atom_site_aniso_U_13
_atom_site_aniso_U_12
Cu1 0.02310(7) 0.02506(8) 0.03016(8) 0.00125(5) -0.00280(5) 0.00539(5)
N1 0.0216(4) 0.0240(4) 0.0227(4) -0.0015(3) -0.0007(3) 0.0013(3)
N4 0.0218(4) 0.0246(4) 0.0263(5) 0.0016(4) -0.0026(4) 0.0005(3)
C2 0.0235(5) 0.0250(5) 0.0249(5) -0.0011(4) -0.0011(4) 0.0012(4)
C15 0.0324(6) 0.0245(5) 0.0261(5) 0.0007(4) 0.0035(4) 0.0024(4)
C14 0.0214(5) 0.0219(5) 0.0227(5) 0.0025(4) 0.0008(4) 0.0002(4)
N2 0.0245(5) 0.0292(5) 0.0279(5) 0.0000(4) 0.0006(4) 0.0061(4)
C13 0.0188(5) 0.0277(5) 0.0265(5) -0.0015(4) -0.0005(4) 0.0038(4)
C7 0.0266(5) 0.0356(6) 0.0274(6) -0.0049(5) -0.0068(4) -0.0005(5)
C1 0.0276(5) 0.0259(5) 0.0276(5) 0.0043(4) 0.0019(4) 0.0075(4)
C6 0.0279(6) 0.0377(7) 0.0360(6) -0.0011(5) 0.0025(5) 0.0100(5)
N3 0.0275(5) 0.0224(5) 0.0365(5) -0.0033(4) 0.0019(4) 0.0027(4)
N5 0.0324(6) 0.0416(6) 0.0399(6) 0.0056(5) -0.0035(5) 0.0105(5)
C8 0.0266(5) 0.0288(6) 0.0307(6) -0.0094(5) 0.0032(4) -0.0030(4)
C5 0.0293(6) 0.0471(8) 0.0358(7) -0.0074(6) 0.0074(5) 0.0049(6)
C3 0.0310(6) 0.0355(6) 0.0274(6) 0.0034(5) 0.0006(5) 0.0004(5)
C16 0.0474(8) 0.0289(6) 0.0277(6) -0.0044(5) 0.0005(5) -0.0027(5)
C12 0.0375(7) 0.0227(6) 0.0527(8) 0.0000(5) 0.0079(6) 0.0045(5)
C18 0.0269(6) 0.0329(6) 0.0316(6) 0.0021(5) -0.0079(5) -0.0016(5)
C17 0.0416(7) 0.0355(7) 0.0302(6) -0.0023(5) -0.0097(5) -0.0072(6)
C43 0.0305(6) 0.0592(9) 0.0304(6) 0.0094(6) 0.0013(5) 0.0143(6)
C4 0.0339(6) 0.0473(8) 0.0279(6) -0.0010(5) 0.0054(5) -0.0034(6)
C9 0.0376(7) 0.0458(8) 0.0445(8) -0.0141(6) 0.0009(6) -0.0147(6)
C10 0.0552(10) 0.0363(8) 0.0667(11) -0.0207(7) 0.0147(8) -0.0196(7)
C11 0.0528(9) 0.0222(6) 0.0672(10) -0.0066(6) 0.0181(8) -0.0021(6)
C44 0.0373(9) 0.154(2) 0.0580(11) 0.0388(14) -0.0020(8) 0.0373(12)
C19 0.0174(4) 0.0230(5) 0.0233(5) -0.0010(4) 0.0026(4) -0.0003(4)
C36 0.0224(5) 0.0280(5) 0.0256(5) 0.0049(4) -0.0010(4) -0.0006(4)
C31 0.0192(4) 0.0242(5) 0.0196(4) 0.0037(4) 0.0031(4) -0.0001(4)
C25 0.0234(5) 0.0179(4) 0.0205(5) 0.0006(4) 0.0005(4) 0.0002(4)
B1 0.0188(5) 0.0220(5) 0.0192(5) 0.0014(4) 0.0011(4) -0.0006(4)
C42 0.0208(5) 0.0223(5) 0.0241(5) 0.0013(4) 0.0004(4) -0.0015(4)
C37 0.0186(4) 0.0232(5) 0.0170(4) 0.0007(4) -0.0015(3) -0.0011(4)
C20 0.0261(5) 0.0304(6) 0.0245(5) -0.0016(4) 0.0007(4) -0.0023(4)
C24 0.0201(5) 0.0226(5) 0.0256(5) -0.0009(4) 0.0037(4) 0.0009(4)
C26 0.0258(5) 0.0268(5) 0.0220(5) 0.0023(4) -0.0020(4) -0.0046(4)
C30 0.0284(5) 0.0247(5) 0.0234(5) -0.0004(4) 0.0044(4) 0.0020(4)
C38 0.0276(5) 0.0241(5) 0.0282(5) 0.0044(4) 0.0069(4) 0.0034(4)
C41 0.0197(5) 0.0244(5) 0.0287(5) -0.0034(4) 0.0009(4) 0.0005(4)
C28 0.0489(7) 0.0224(5) 0.0226(5) -0.0015(4) -0.0088(5) -0.0008(5)
C40 0.0228(5) 0.0308(6) 0.0295(6) -0.0004(4) 0.0077(4) -0.0020(4)
C32 0.0253(5) 0.0279(6) 0.0315(6) -0.0020(4) -0.0010(4) 0.0018(4)
C23 0.0250(5) 0.0216(5) 0.0353(6) -0.0009(4) 0.0083(4) -0.0002(4)
C34 0.0327(6) 0.0338(6) 0.0282(6) 0.0057(5) 0.0052(5) 0.0123(5)
C39 0.0335(6) 0.0271(6) 0.0366(6) 0.0078(5) 0.0130(5) -0.0001(5)
C35 0.0237(5) 0.0368(6) 0.0313(6) 0.0084(5) -0.0010(4) 0.0043(5)
C29 0.0465(7) 0.0241(5) 0.0202(5) -0.0010(4) 0.0048(5) 0.0026(5)
C27 0.0335(6) 0.0282(6) 0.0299(6) 0.0007(5) -0.0092(5) -0.0057(5)
C21 0.0285(6) 0.0356(6) 0.0315(6) -0.0088(5) -0.0017(5) -0.0035(5)
C22 0.0253(5) 0.0266(6) 0.0420(7) -0.0091(5) 0.0040(5) -0.0040(4)
C33 0.0378(7) 0.0271(6) 0.0330(6) -0.0025(5) 0.0015(5) 0.0048(5)

loop_
_atom_type_symbol
_atom_type_description
_atom_type_scat_dispersion_real
_atom_type_scat_dispersion_imag
_atom_type_scat_source
C C 0.0033 0.0016 'International Tables Vol C Tables 4.2.6.8 and 6.1.1.4'
H H 0.0000 0.0000 'International Tables Vol C Tables 4.2.6.8 and 6.1.1.4'
B B 0.0013 0.0007 'International Tables Vol C Tables 4.2.6.8 and 6.1.1.4'
N N 0.0061 0.0033 'International Tables Vol C Tables 4.2.6.8 and 6.1.1.4'
Cu Cu 0.3201 1.2651 'International Tables Vol C Tables 4.2.6.8 and 6.1.1.4'

loop_
_geom_angle_atom_site_label_1
_geom_angle_atom_site_label_2
_geom_angle_atom_site_label_3
_geom_angle
_geom_angle_site_symmetry_1
_geom_angle_site_symmetry_3
_geom_angle_publ_flag
N5 Cu1 N4 107.90(5) . . ?
N5 Cu1 N2 104.02(5) . . ?
N4 Cu1 N2 115.97(4) . . ?
N5 Cu1 N3 103.19(5) . . ?
N4 Cu1 N3 114.92(4) . . ?
N2 Cu1 N3 109.44(4) . . ?
N5 Cu1 N1 175.94(4) . . ?
N4 Cu1 N1 76.08(3) . . ?
N2 Cu1 N1 74.47(4) . . ?
N3 Cu1 N1 74.04(4) . . ?
C7 N1 C13 114.51(10) . . ?
C7 N1 C1 114.72(10) . . ?
C13 N1 C1 114.58(9) . . ?
C7 N1 Cu1 106.03(7) . . ?
C13 N1 Cu1 102.24(7) . . ?
C1 N1 Cu1 102.68(7) . . ?
C18 N4 C14 117.73(11) . . ?
C18 N4 Cu1 123.57(8) . . ?
C14 N4 Cu1 118.71(8) . . ?
N2 C2 C3 122.07(11) . . ?
N2 C2 C1 116.62(10) . . ?
C3 C2 C1 121.30(11) . . ?
C16 C15 C14 119.20(12) . . ?
C16 C15 H15 120.4 . . ?
C14 C15 H15 120.4 . . ?
N4 C14 C15 122.15(11) . . ?
N4 C14 C13 117.30(10) . . ?
C15 C14 C13 120.49(10) . . ?
C2 N2 C6 117.90(11) . . ?
C2 N2 Cu1 118.91(8) . . ?
C6 N2 Cu1 123.16(9) . . ?
N1 C13 C14 112.10(9) . . ?
N1 C13 H13A 109.2 . . ?
C14 C13 H13A 109.2 . . ?
N1 C13 H13B 109.2 . . ?
C14 C13 H13B 109.2 . . ?
H13A C13 H13B 107.9 . . ?
N1 C7 C8 112.49(10) . . ?
N1 C7 H7A 109.1 . . ?
C8 C7 H7A 109.1 . . ?
N1 C7 H7B 109.1 . . ?
C8 C7 H7B 109.1 . . ?
H7A C7 H7B 107.8 . . ?
N1 C1 C2 110.99(9) . . ?
N1 C1 H1A 109.4 . . ?
C2 C1 H1A 109.4 . . ?
N1 C1 H1B 109.4 . . ?
C2 C1 H1B 109.4 . . ?
H1A C1 H1B 108.0 . . ?
N2 C6 C5 123.17(13) . . ?
N2 C6 H6 118.4 . . ?
C5 C6 H6 118.4 . . ?
C8 N3 C12 118.26(12) . . ?
C8 N3 Cu1 119.22(8) . . ?
C12 N3 Cu1 121.68(9) . . ?
C43 N5 Cu1 168.85(14) . . ?
N3 C8 C9 121.34(13) . . ?
N3 C8 C7 118.19(10) . . ?
C9 C8 C7 120.39(12) . . ?
C4 C5 C6 118.70(12) . . ?
C4 C5 H5 120.6 . . ?
C6 C5 H5 120.6 . . ?
C4 C3 C2 119.47(12) . . ?
C4 C3 H3 120.3 . . ?
C2 C3 H3 120.3 . . ?
C15 C16 C17 118.93(12) . . ?
C15 C16 H16 120.5 . . ?
C17 C16 H16 120.5 . . ?
N3 C12 C11 123.27(15) . . ?
N3 C12 H12 118.4 . . ?
C11 C12 H12 118.4 . . ?
N4 C18 C17 123.28(12) . . ?
N4 C18 H18 118.4 . . ?
C17 C18 H18 118.4 . . ?
C18 C17 C16 118.71(12) . . ?
C18 C17 H17 120.6 . . ?
C16 C17 H17 120.6 . . ?
N5 C43 C44 178.7(2) . . ?
C5 C4 C3 118.65(12) . . ?
C5 C4 H4 120.7 . . ?
C3 C4 H4 120.7 . . ?
C10 C9 C8 119.58(15) . . ?
C10 C9 H9 120.2 . . ?
C8 C9 H9 120.2 . . ?
C11 C10 C9 119.03(14) . . ?
C11 C10 H10 120.5 . . ?
C9 C10 H10 120.5 . . ?
C10 C11 C12 118.46(15) . . ?
C10 C11 H11 120.8 . . ?
C12 C11 H11 120.8 . . ?
C43 C44 H44A 109.5 . . ?
C43 C44 H44B 109.5 . . ?
H44A C44 H44B 109.5 . . ?
C43 C44 H44C 109.5 . . ?
H44A C44 H44C 109.5 . . ?
H44B C44 H44C 109.5 . . ?
C24 C19 C20 114.88(10) . . ?
C24 C19 B1 126.15(10) . . ?
C20 C19 B1 118.97(10) . . ?
C35 C36 C31 123.01(11) . . ?
C35 C36 H36 118.5 . . ?
C31 C36 H36 118.5 . . ?
C32 C31 C36 114.64(10) . . ?
C32 C31 B1 121.11(10) . . ?
C36 C31 B1 124.24(10) . . ?
C26 C25 C30 114.95(10) . . ?
C26 C25 B1 123.68(9) . . ?
C30 C25 B1 121.31(10) . . ?
C37 B1 C19 107.75(9) . . ?
C37 B1 C25 106.57(8) . . ?
C19 B1 C25 113.19(9) . . ?
C37 B1 C31 113.03(9) . . ?
C19 B1 C31 109.22(8) . . ?
C25 B1 C31 107.16(9) . . ?
C41 C42 C37 122.96(10) . . ?
C41 C42 H42 118.5 . . ?
C37 C42 H42 118.5 . . ?
C38 C37 C42 115.46(10) . . ?
C38 C37 B1 125.41(10) . . ?
C42 C37 B1 118.62(9) . . ?
C21 C20 C19 123.20(11) . . ?
C21 C20 H20 118.4 . . ?
C19 C20 H20 118.4 . . ?
C23 C24 C19 122.42(11) . . ?
C23 C24 H24 118.8 . . ?
C19 C24 H24 118.8 . . ?
C27 C26 C25 122.88(11) . . ?
C27 C26 H26 118.6 . . ?
C25 C26 H26 118.6 . . ?
C29 C30 C25 122.84(11) . . ?
C29 C30 H30 118.6 . . ?
C25 C30 H30 118.6 . . ?
C39 C38 C37 122.34(11) . . ?
C39 C38 H38 118.8 . . ?
C37 C38 H38 118.8 . . ?
C40 C41 C42 119.84(10) . . ?
C40 C41 H41 120.1 . . ?
C42 C41 H41 120.1 . . ?
C27 C28 C29 119.05(11) . . ?
C27 C28 H28 120.5 . . ?
C29 C28 H28 120.5 . . ?
C41 C40 C39 118.99(10) . . ?
C41 C40 H40 120.5 . . ?
C39 C40 H40 120.5 . . ?
C33 C32 C31 122.95(12) . . ?
C33 C32 H32 118.5 . . ?
C31 C32 H32 118.5 . . ?
C22 C23 C24 120.68(11) . . ?
C22 C23 H23 119.7 . . ?
C24 C23 H23 119.7 . . ?
C35 C34 C33 118.51(11) . . ?
C35 C34 H34 120.7 . . ?
C33 C34 H34 120.7 . . ?
C40 C39 C38 120.40(11) . . ?
C40 C39 H39 119.8 . . ?
C38 C39 H39 119.8 . . ?
C34 C35 C36 120.42(12) . . ?
C34 C35 H35 119.8 . . ?
C36 C35 H35 119.8 . . ?
C28 C29 C30 120.35(11) . . ?
C28 C29 H29 119.8 . . ?
C30 C29 H29 119.8 . . ?
C28 C27 C26 119.88(12) . . ?
C28 C27 H27 120.1 . . ?
C26 C27 H27 120.1 . . ?
C22 C21 C20 120.01(12) . . ?
C22 C21 H21 120.0 . . ?
C20 C21 H21 120.0 . . ?
C23 C22 C21 118.76(11) . . ?
C23 C22 H22 120.6 . . ?
C21 C22 H22 120.6 . . ?
C34 C33 C32 120.47(12) . . ?
C34 C33 H33 119.8 . . ?
C32 C33 H33 119.8 . . ?

loop_
_geom_bond_atom_site_label_1
_geom_bond_atom_site_label_2
_geom_bond_distance
_geom_bond_site_symmetry_2
_geom_bond_publ_flag
Cu1 N5 1.9914(11) . ?
Cu1 N4 2.0624(10) . ?
Cu1 N2 2.1031(10) . ?
Cu1 N3 2.1114(11) . ?
Cu1 N1 2.4109(10) . ?
N1 C7 1.4478(15) . ?
N1 C13 1.4535(14) . ?
N1 C1 1.4572(15) . ?
N4 C18 1.3473(15) . ?
N4 C14 1.3474(14) . ?
C2 N2 1.3444(15) . ?
C2 C3 1.3886(17) . ?
C2 C1 1.5145(16) . ?
C15 C16 1.3828(18) . ?
C15 C14 1.3914(16) . ?
C15 H15 0.9300 . ?
C14 C13 1.5093(16) . ?
N2 C6 1.3446(16) . ?
C13 H13A 0.9700 . ?
C13 H13B 0.9700 . ?
C7 C8 1.5138(18) . ?
C7 H7A 0.9700 . ?
C7 H7B 0.9700 . ?
C1 H1A 0.9700 . ?
C1 H1B 0.9700 . ?
C6 C5 1.383(2) . ?
C6 H6 0.9300 . ?
N3 C8 1.3390(16) . ?
N3 C12 1.3429(17) . ?
N5 C43 1.1279(17) . ?
C8 C9 1.3934(18) . ?
C5 C4 1.383(2) . ?
C5 H5 0.9300 . ?
C3 C4 1.3846(19) . ?
C3 H3 0.9300 . ?
C16 C17 1.383(2) . ?
C16 H16 0.9300 . ?
C12 C11 1.380(2) . ?
C12 H12 0.9300 . ?
C18 C17 1.3784(19) . ?
C18 H18 0.9300 . ?
C17 H17 0.9300 . ?
C43 C44 1.451(2) . ?
C4 H4 0.9300 . ?
C9 C10 1.381(3) . ?
C9 H9 0.9300 . ?
C10 C11 1.372(3) . ?
C10 H10 0.9300 . ?
C11 H11 0.9300 . ?
C44 H44A 0.9600 . ?
C44 H44B 0.9600 . ?
C44 H44C 0.9600 . ?
C19 C24 1.4020(15) . ?
C19 C20 1.4112(16) . ?
C19 B1 1.6476(16) . ?
C36 C35 1.3936(17) . ?
C36 C31 1.4058(15) . ?
C36 H36 0.9300 . ?
C31 C32 1.4039(16) . ?
C31 B1 1.6548(16) . ?
C25 C26 1.4037(15) . ?
C25 C30 1.4053(15) . ?
C25 B1 1.6502(16) . ?
B1 C37 1.6400(15) . ?
C42 C41 1.3920(15) . ?
C42 C37 1.4038(15) . ?
C42 H42 0.9300 . ?
C37 C38 1.3971(15) . ?
C20 C21 1.3922(17) . ?
C20 H20 0.9300 . ?
C24 C23 1.4016(16) . ?
C24 H24 0.9300 . ?
C26 C27 1.3997(16) . ?
C26 H26 0.9300 . ?
C30 C29 1.3898(17) . ?
C30 H30 0.9300 . ?
C38 C39 1.3964(16) . ?
C38 H38 0.9300 . ?
C41 C40 1.3849(16) . ?
C41 H41 0.9300 . ?
C28 C27 1.3839(19) . ?
C28 C29 1.384(2) . ?
C28 H28 0.9300 . ?
C40 C39 1.3854(17) . ?
C40 H40 0.9300 . ?
C32 C33 1.3923(17) . ?
C32 H32 0.9300 . ?
C23 C22 1.3830(19) . ?
C23 H23 0.9300 . ?
C34 C35 1.3819(19) . ?
C34 C33 1.3869(19) . ?
C34 H34 0.9300 . ?
C39 H39 0.9300 . ?
C35 H35 0.9300 . ?
C29 H29 0.9300 . ?
C27 H27 0.9300 . ?
C21 C22 1.387(2) . ?
C21 H21 0.9300 . ?
C22 H22 0.9300 . ?
C33 H33 0.9300 . ?
